data_7113698
loop_
_publ_author_name
'Wiacek, Robert J.'
'Macdonald, Charles L. B.'
'Jones, Jamie N.'
'Pietryga, Jeffrey M.'
'Cowley, Alan H.'

_publ_section_title
;
 The contrasting behaviour of bridged amido-cyclopentadienyl (constrained
 geometry) group 15 chlorides and cations derived therefrom
;
_journal_coden_ASTM CHCOFS
_journal_issue 3
_journal_name_full
;
 Chemical Communications (Cambridge, United Kingdom)
;
_journal_page_first 430
_journal_page_last 431
_journal_paper_doi 10.1039/b211591c
_journal_year 2003
_chemical_formula_moiety 'C15 H27 Cl N P Si'
_chemical_formula_sum 'C15 H27 Cl N P Si'
_chemical_formula_weight 315.89
_chemical_name_common '(CGC)phosphorous chloride'
_chemical_name_systematic
;
t-butyl(dimetyl(tetra-methylcyclopentadienyl)silyl)amido phosporous chloride
;
_space_group_IT_number 61
_symmetry_cell_setting orthorhombic
_symmetry_space_group_name_Hall '-P 2bc 2ac'
_symmetry_space_group_name_H-M 'P c a b'
_atom_sites_solution_hydrogens geom
_atom_sites_solution_primary direct
_atom_sites_solution_secondary difmap
_audit_creation_method SHELXL-97
_cell_angle_alpha 90.000(5)
_cell_angle_beta 90.000(5)
_cell_angle_gamma 90.000(5)
_cell_formula_units_Z 8
_cell_length_a 14.969(5)
_cell_length_b 15.300(5)
_cell_length_c 15.506(5)
_cell_measurement_reflns_used all
_cell_measurement_temperature 153(2)
_cell_measurement_theta_max 27.48
_cell_measurement_theta_min 2.99
_cell_volume 3551(2)
_computing_cell_refinement Denzo-SMN
_computing_data_collection 'Collect software, Nonius B.V. 1998'
_computing_data_reduction Scalepack
_computing_molecular_graphics 'Ortep-3 for Windows (Farrugia, 1997)'
_computing_publication_material 'WinGX publication routines (Farrugia, 1999)'
_computing_structure_refinement 'SHELXL-97 (Sheldrick, 1997)'
_computing_structure_solution 'SHELXS-97 (Sheldrick, 1997)'
_diffrn_ambient_temperature 153(2)
_diffrn_measured_fraction_theta_full 0.997
_diffrn_measured_fraction_theta_max 0.997
_diffrn_measurement_device_type 'Nonoius Kappa CCD'
_diffrn_measurement_method 'omega scans'
_diffrn_radiation_monochromator graphite
_diffrn_radiation_source 'fine-focus sealed tube'
_diffrn_radiation_type MoK\a
_diffrn_radiation_wavelength 0.71069
_diffrn_reflns_av_R_equivalents 0.0212
_diffrn_reflns_av_sigmaI/netI 0.0332
_diffrn_reflns_limit_h_max 19
_diffrn_reflns_limit_h_min -19
_diffrn_reflns_limit_k_max 19
_diffrn_reflns_limit_k_min -19
_diffrn_reflns_limit_l_max 19
_diffrn_reflns_limit_l_min -19
_diffrn_reflns_number 7426
_diffrn_reflns_theta_full 27.48
_diffrn_reflns_theta_max 27.48
_diffrn_reflns_theta_min 2.99
_exptl_absorpt_coefficient_mu 0.362
_exptl_absorpt_correction_T_max 0.9311
_exptl_absorpt_correction_T_min 0.9311
_exptl_absorpt_correction_type none
_exptl_crystal_colour yellow
_exptl_crystal_density_diffrn 1.182
_exptl_crystal_density_meas ?
_exptl_crystal_density_method 'not measured'
_exptl_crystal_description prism
_exptl_crystal_F_000 1360
_exptl_crystal_size_max 0.20
_exptl_crystal_size_mid 0.20
_exptl_crystal_size_min 0.20
_refine_diff_density_max 0.274
_refine_diff_density_min -0.232
_refine_diff_density_rms 0.048
_refine_ls_extinction_coef 0.0021(4)
_refine_ls_extinction_expression Fc^*^=kFc[1+0.001xFc^2^\l^3^/sin(2\q)]^-1/4^
_refine_ls_extinction_method SHELXL
_refine_ls_goodness_of_fit_ref 1.038
_refine_ls_hydrogen_treatment mixed
_refine_ls_matrix_type full
_refine_ls_number_parameters 281
_refine_ls_number_reflns 4056
_refine_ls_number_restraints 0
_refine_ls_restrained_S_all 1.038
_refine_ls_R_factor_all 0.0482
_refine_ls_R_factor_gt 0.0335
_refine_ls_shift/su_max 0.001
_refine_ls_shift/su_mean 0.000
_refine_ls_structure_factor_coef Fsqd
_refine_ls_weighting_details 'calc w=1/[\s^2^(Fo^2^)+(0.0384P)^2^+1.3494P] where P=(Fo^2^+2Fc^2^)/3'
_refine_ls_weighting_scheme calc
_refine_ls_wR_factor_gt 0.0795
_refine_ls_wR_factor_ref 0.0855
_reflns_number_gt 3270
_reflns_number_total 4056
_reflns_threshold_expression >2sigma(I)
_cod_duplicate_entry 7103967
_cod_data_source_file b211591c.txt
_cod_data_source_block shelx2
_cod_depositor_comments
;
The following automatic conversions were performed:

'_symmetry_cell_setting' value 'Orthorhombic' changed to
'orthorhombic' according to
/usr/data/users/saulius/automatic-downloads/retrospective/RSC/lib/dictionaries/cif_core.dic
dictionary named 'cif_core.dic' version 2.4.2 from 2011-04-26.

Automatic conversion script
Id: cif_fix_values 2281 2013-09-26 08:29:07Z andrius 

The following automatic conversions were performed:

'_exptl_crystal_density_meas' value 'not measured' was changed to '?'
- the value is perceived as not measured.

Automatic conversion script
Id: cif_fix_values 3008 2015-01-20 13:52:24Z robertas 
;
_cod_original_sg_symbol_H-M Pcab
_cod_database_code 7113698

loop_
_symmetry_equiv_pos_as_xyz
'x, y, z'
'-x, -y+1/2, z+1/2'
'x+1/2, -y, -z+1/2'
'-x+1/2, y+1/2, -z'
'-x, -y, -z'
'x, y-1/2, -z-1/2'
'-x-1/2, y, z-1/2'
'x-1/2, -y-1/2, z'

loop_
_atom_site_label
_atom_site_type_symbol
_atom_site_fract_x
_atom_site_fract_y
_atom_site_fract_z
_atom_site_U_iso_or_equiv
_atom_site_adp_type
_atom_site_occupancy
_atom_site_symmetry_multiplicity
_atom_site_calc_flag
C1 C 0.62731(10) 0.27777(9) 0.60935(10) 0.0244(3) Uani 1 1 d
C2 C 0.64859(10) 0.35084(10) 0.54864(11) 0.0281(3) Uani 1 1 d
C3 C 0.69305(10) 0.31955(10) 0.47899(10) 0.0275(3) Uani 1 1 d
C4 C 0.70243(10) 0.22498(10) 0.48752(9) 0.0238(3) Uani 1 1 d
C5 C 0.66808(9) 0.19972(9) 0.56501(9) 0.0217(3) Uani 1 1 d
C6 C 0.65475(12) 0.29459(12) 0.70344(11) 0.0309(4) Uani 1 1 d
C7 C 0.62363(15) 0.44382(11) 0.56711(15) 0.0400(4) Uani 1 1 d
C8 C 0.72709(14) 0.36952(13) 0.40283(12) 0.0385(4) Uani 1 1 d
C9 C 0.73775(12) 0.16756(12) 0.41702(11) 0.0306(4) Uani 1 1 d
C10 C 0.46014(15) 0.25155(13) 0.49521(15) 0.0434(5) Uani 1 1 d
C11 C 0.43653(14) 0.28924(14) 0.68709(18) 0.0500(6) Uani 1 1 d
C12 C 0.46578(10) 0.05686(10) 0.65898(10) 0.0283(3) Uani 1 1 d
C13 C 0.37330(12) 0.07412(12) 0.62102(15) 0.0384(4) Uani 1 1 d
C14 C 0.46365(15) 0.06410(14) 0.75763(13) 0.0429(5) Uani 1 1 d
C15 C 0.49352(13) -0.03602(11) 0.63364(13) 0.0345(4) Uani 1 1 d
N1 N 0.53100(8) 0.12281(8) 0.62419(8) 0.0232(3) Uani 1 1 d
Si1 Si 0.50800(3) 0.23474(3) 0.60429(3) 0.02659(13) Uani 1 1 d
P1 P 0.63435(3) 0.09126(2) 0.59355(2) 0.02206(11) Uani 1 1 d
Cl1 Cl 0.70793(3) 0.07325(3) 0.71404(3) 0.03369(13) Uani 1 1 d
H14A H 0.4443(14) 0.1211(14) 0.7748(12) 0.043(5) Uiso 1 1 d
H14B H 0.4190(13) 0.0240(13) 0.7802(12) 0.044(5) Uiso 1 1 d
H14C H 0.5239(16) 0.0550(13) 0.7795(13) 0.050(6) Uiso 1 1 d
H15C H 0.4971(11) -0.0421(11) 0.5703(12) 0.029(4) Uiso 1 1 d
H15B H 0.5488(13) -0.0493(12) 0.6580(12) 0.036(5) Uiso 1 1 d
H13B H 0.3524(13) 0.1303(14) 0.6349(13) 0.044(5) Uiso 1 1 d
H13A H 0.3736(14) 0.0664(13) 0.5600(15) 0.049(6) Uiso 1 1 d
H7B H 0.5637(17) 0.4509(15) 0.5694(15) 0.063(7) Uiso 1 1 d
H7A H 0.6489(16) 0.4641(15) 0.6205(16) 0.063(7) Uiso 1 1 d
H7C H 0.6412(15) 0.4821(15) 0.5216(15) 0.059(6) Uiso 1 1 d
H6C H 0.6276(14) 0.3480(13) 0.7247(12) 0.045(5) Uiso 1 1 d
H6B H 0.6381(12) 0.2471(12) 0.7423(12) 0.036(5) Uiso 1 1 d
H6A H 0.7208(15) 0.3025(13) 0.7082(12) 0.048(6) Uiso 1 1 d
H9A H 0.7367(13) 0.1047(13) 0.4327(13) 0.041(5) Uiso 1 1 d
H8C H 0.7087(15) 0.4297(15) 0.4057(14) 0.057(7) Uiso 1 1 d
H8A H 0.7884(17) 0.3666(15) 0.3978(14) 0.059(7) Uiso 1 1 d
H10C H 0.4052(17) 0.2237(15) 0.4895(14) 0.064(7) Uiso 1 1 d
H10B H 0.4523(17) 0.3124(17) 0.4862(15) 0.074(7) Uiso 1 1 d
H10A H 0.5001(16) 0.2319(15) 0.4512(15) 0.059(7) Uiso 1 1 d
H8B H 0.7062(15) 0.3474(15) 0.3487(15) 0.058(6) Uiso 1 1 d
H9C H 0.7005(14) 0.1720(13) 0.3650(13) 0.047(6) Uiso 1 1 d
H9B H 0.7985(16) 0.1831(13) 0.4016(13) 0.053(6) Uiso 1 1 d
H11A H 0.4400(16) 0.3475(17) 0.6757(15) 0.067(7) Uiso 1 1 d
H11B H 0.377(2) 0.2754(18) 0.6851(18) 0.089(9) Uiso 1 1 d
H11C H 0.455(2) 0.278(2) 0.747(2) 0.103(11) Uiso 1 1 d
H15A H 0.4513(13) -0.0759(12) 0.6587(12) 0.041(5) Uiso 1 1 d
H13C H 0.3304(14) 0.0336(14) 0.6454(13) 0.050(6) Uiso 1 1 d

loop_
_atom_site_aniso_label
_atom_site_aniso_U_11
_atom_site_aniso_U_22
_atom_site_aniso_U_33
_atom_site_aniso_U_23
_atom_site_aniso_U_13
_atom_site_aniso_U_12
C1 0.0238(7) 0.0222(7) 0.0273(8) -0.0048(6) 0.0003(6) -0.0014(6)
C2 0.0256(8) 0.0231(7) 0.0354(9) -0.0007(7) -0.0053(7) -0.0058(6)
C3 0.0252(8) 0.0293(8) 0.0281(8) 0.0015(6) -0.0052(6) -0.0063(6)
C4 0.0184(7) 0.0293(8) 0.0239(7) -0.0021(6) -0.0033(6) -0.0023(6)
C5 0.0175(7) 0.0242(7) 0.0235(7) -0.0029(6) -0.0023(6) 0.0013(6)
C6 0.0301(9) 0.0348(9) 0.0280(8) -0.0090(7) 0.0007(7) -0.0025(7)
C7 0.0420(11) 0.0237(8) 0.0544(12) -0.0035(8) -0.0007(10) -0.0016(8)
C8 0.0402(11) 0.0409(10) 0.0345(10) 0.0100(8) -0.0028(8) -0.0083(9)
C9 0.0284(9) 0.0385(9) 0.0249(8) -0.0074(7) 0.0031(7) -0.0045(7)
C10 0.0380(11) 0.0301(9) 0.0620(13) 0.0066(9) -0.0228(10) -0.0021(8)
C11 0.0319(10) 0.0351(10) 0.0830(17) -0.0207(11) 0.0167(11) -0.0006(9)
C12 0.0257(8) 0.0278(8) 0.0315(8) 0.0013(6) 0.0040(7) -0.0038(7)
C13 0.0248(8) 0.0324(9) 0.0581(13) -0.0007(9) 0.0015(8) -0.0049(8)
C14 0.0438(11) 0.0482(12) 0.0368(10) 0.0022(9) 0.0134(9) -0.0054(10)
C15 0.0352(10) 0.0272(8) 0.0411(10) 0.0064(7) 0.0017(8) -0.0038(8)
N1 0.0202(6) 0.0231(6) 0.0264(6) -0.0017(5) 0.0008(5) -0.0002(5)
Si1 0.0208(2) 0.0210(2) 0.0379(3) -0.00478(17) -0.00157(18) 0.00102(16)
P1 0.0218(2) 0.02246(19) 0.0220(2) -0.00191(15) -0.00053(15) 0.00186(15)
Cl1 0.0344(2) 0.0380(2) 0.0288(2) 0.00114(16) -0.00831(16) 0.00531(17)

loop_
_atom_type_symbol
_atom_type_description
_atom_type_scat_dispersion_real
_atom_type_scat_dispersion_imag
_atom_type_scat_source
C C 0.0033 0.0016 'International Tables Vol C Tables 4.2.6.8 and 6.1.1.4'
H H 0.0000 0.0000 'International Tables Vol C Tables 4.2.6.8 and 6.1.1.4'
N N 0.0061 0.0033 'International Tables Vol C Tables 4.2.6.8 and 6.1.1.4'
Si Si 0.0817 0.0704 'International Tables Vol C Tables 4.2.6.8 and 6.1.1.4'
P P 0.1023 0.0942 'International Tables Vol C Tables 4.2.6.8 and 6.1.1.4'
Cl Cl 0.1484 0.1585 'International Tables Vol C Tables 4.2.6.8 and 6.1.1.4'

loop_
_geom_angle_atom_site_label_1
_geom_angle_atom_site_label_2
_geom_angle_atom_site_label_3
_geom_angle
C2 C1 C5 102.64(13)
C2 C1 C6 114.54(13)
C5 C1 C6 117.22(13)
C2 C1 Si1 115.59(11)
C5 C1 Si1 94.99(9)
C6 C1 Si1 110.32(11)
C3 C2 C1 110.00(13)
C3 C2 C7 127.57(16)
C1 C2 C7 122.42(15)
C2 C3 C4 108.96(14)
C2 C3 C8 127.98(16)
C4 C3 C8 123.04(15)
C5 C4 C3 108.95(13)
C5 C4 C9 127.59(14)
C3 C4 C9 123.28(14)
C4 C5 C1 109.29(13)
C4 C5 P1 125.96(11)
C1 C5 P1 120.50(11)
N1 C12 C13 109.52(13)
N1 C12 C15 110.75(13)
C13 C12 C15 107.90(14)
N1 C12 C14 108.83(14)
C13 C12 C14 110.67(16)
C15 C12 C14 109.17(15)
C12 N1 P1 120.25(10)
C12 N1 Si1 125.73(10)
P1 N1 Si1 113.88(7)
N1 Si1 C10 111.56(8)
N1 Si1 C11 115.00(9)
C10 Si1 C11 110.10(12)
N1 Si1 C1 98.31(6)
C10 Si1 C1 110.59(9)
C11 Si1 C1 110.76(9)
N1 P1 C5 93.61(6)
N1 P1 Cl1 104.90(5)
C5 P1 Cl1 100.72(5)

loop_
_geom_bond_atom_site_label_1
_geom_bond_atom_site_label_2
_geom_bond_distance
C1 C2 1.496(2)
C1 C5 1.507(2)
C1 C6 1.537(2)
C1 Si1 1.9051(16)
C2 C3 1.356(2)
C2 C7 1.499(2)
C3 C4 1.460(2)
C3 C8 1.496(2)
C4 C5 1.363(2)
C4 C9 1.499(2)
C5 P1 1.7901(16)
C10 Si1 1.855(2)
C11 Si1 1.868(2)
C12 N1 1.504(2)
C12 C13 1.527(2)
C12 C15 1.532(2)
C12 C14 1.534(3)
N1 P1 1.6888(14)
N1 Si1 1.7738(14)
P1 Cl1 2.1863(8)
